data_7246089
loop_
_publ_author_name
'Dinda, Susanta'
'Pahari, Goutam'
'Maiti, Anupam'
'Ghoshal, Debajyoti'

_publ_section_title
;
 Solvent induced reversible single-crystal-to-single-crystal structural
 transformation in dynamic metal organic frameworks: a case of enhanced
 hydrogen sorption in polycatenated framework
;
_journal_issue 7
_journal_name_full CrystEngComm
_journal_page_first 1116
_journal_page_last 1125
_journal_paper_doi 10.1039/D2CE01559E
_journal_volume 25
_journal_year 2023
_chemical_formula_sum 'C18 H21 Cd N8 O8'
_chemical_formula_weight 589.83
_space_group_crystal_system triclinic
_space_group_IT_number 1
_space_group_name_Hall 'P 1'
_space_group_name_H-M_alt 'P 1'
_atom_sites_solution_hydrogens mixed
_audit_creation_method SHELXL-2016/6
_audit_update_record
;
2022-09-22 deposited with the CCDC.	2023-01-09 downloaded from the CCDC.
;
_cell_angle_alpha 62.811(2)
_cell_angle_beta 72.947(2)
_cell_angle_gamma 87.063(2)
_cell_formula_units_Z 1
_cell_length_a 8.4948(8)
_cell_length_b 8.8675(8)
_cell_length_c 9.1411(9)
_cell_measurement_reflns_used 250
_cell_measurement_temperature 298(2)
_cell_measurement_theta_max 27.8
_cell_measurement_theta_min 1.8
_cell_volume 582.78(10)
_computing_cell_refinement 'SMART APEX II'
_computing_data_collection 'SMART APEX II (Bruker,2010)'
_computing_data_reduction 'SAINT (Bruker,2000)'
_computing_molecular_graphics 'Ortep-3v2 for windows (Farrugia, 1997)'
_computing_publication_material 'PLATON (Spek, 2008)'
_computing_structure_refinement 'SHELXL-2016/6 (Sheldrick, 2016)'
_computing_structure_solution 'SHELXL-2014/7 (Sheldrick, 2014)'
_diffrn_ambient_temperature 298(2)
_diffrn_measured_fraction_theta_full 0.922
_diffrn_measured_fraction_theta_max 0.944
_diffrn_measurement_device_type 'CCD area detector'
_diffrn_measurement_method 'phi and omega scans'
_diffrn_radiation_type MoK\a
_diffrn_radiation_wavelength 0.71073
_diffrn_reflns_av_R_equivalents 0.0294
_diffrn_reflns_av_unetI/netI 0.0249
_diffrn_reflns_Laue_measured_fraction_full 0.922
_diffrn_reflns_Laue_measured_fraction_max 0.944
_diffrn_reflns_limit_h_max 11
_diffrn_reflns_limit_h_min -11
_diffrn_reflns_limit_k_max 12
_diffrn_reflns_limit_k_min -12
_diffrn_reflns_limit_l_max 12
_diffrn_reflns_limit_l_min -12
_diffrn_reflns_number 20860
_diffrn_reflns_point_group_measured_fraction_full 0.922
_diffrn_reflns_point_group_measured_fraction_max 0.944
_diffrn_reflns_theta_full 25.242
_diffrn_reflns_theta_max 28.832
_diffrn_reflns_theta_min 4.587
_diffrn_source 'fine-focus sealed tube'
_exptl_absorpt_coefficient_mu 0.998
_exptl_absorpt_correction_T_max 0.884
_exptl_absorpt_correction_T_min 0.810
_exptl_absorpt_correction_type multi-scan
_exptl_absorpt_process_details
;
'XPREP' - A PROGRAM DATA PREPARATION & RECIPROCAL 
SPACE EXPLORATION,
Bruker Analytical X-ray Systems, 1997
;
_exptl_crystal_colour Colourless
_exptl_crystal_density_diffrn 1.681
_exptl_crystal_density_method 'not measured'
_exptl_crystal_description Block
_exptl_crystal_F_000 297
_exptl_crystal_size_max 0.18
_exptl_crystal_size_mid 0.18
_exptl_crystal_size_min 0.10
_refine_diff_density_max 0.190
_refine_diff_density_min -0.240
_refine_diff_density_rms 0.034
_refine_ls_abs_structure_details
;
 Refined as an inversion twin.
;
_refine_ls_abs_structure_Flack 0.51(2)
_refine_ls_extinction_method none
_refine_ls_goodness_of_fit_ref 1.090
_refine_ls_hydrogen_treatment mixed
_refine_ls_matrix_type full
_refine_ls_number_parameters 337
_refine_ls_number_reflns 5717
_refine_ls_number_restraints 3
_refine_ls_restrained_S_all 1.090
_refine_ls_R_factor_all 0.0149
_refine_ls_R_factor_gt 0.0149
_refine_ls_shift/su_max 0.097
_refine_ls_shift/su_mean 0.004
_refine_ls_structure_factor_coef Fsqd
_refine_ls_weighting_details 'w=1/[\s^2^(Fo^2^)+(0.0132P)^2^+0.1026P] where P=(Fo^2^+2Fc^2^)/3'
_refine_ls_weighting_scheme calc
_refine_ls_wR_factor_gt 0.0406
_refine_ls_wR_factor_ref 0.0406
_reflns_Friedel_coverage 1.000
_reflns_Friedel_fraction_full 0.922
_reflns_Friedel_fraction_max 0.944
_reflns_number_gt 5711
_reflns_number_total 5717
_reflns_threshold_expression 'I > 2\s(I)'
_cod_data_source_file d2ce01559e2.cif
_cod_data_source_block DG5
_cod_depositor_comments 'Adding full bibliography for 7246084--7246089.cif.'
_cod_database_code 7246089
_shelx_shelxl_version_number 2016/6
_shelx_space_group_comment
;
The symmetry employed for this shelxl refinement is uniquely defined
by the following loop, which should always be used as a source of
symmetry information in preference to the above space-group names.
They are only intended as comments.
;
_exptl_absorpt_special_details
;
?
;

loop_
_space_group_symop_operation_xyz
'x, y, z'

loop_
_atom_site_label
_atom_site_type_symbol
_atom_site_fract_x
_atom_site_fract_y
_atom_site_fract_z
_atom_site_U_iso_or_equiv
_atom_site_adp_type
_atom_site_occupancy
_atom_site_site_symmetry_order
_atom_site_calc_flag
_atom_site_refinement_flags_posn
_atom_site_refinement_flags_adp
_atom_site_refinement_flags_occupancy
_atom_site_disorder_assembly
_atom_site_disorder_group
Cd1 Cd 0.35722(10) -0.10848(11) 0.72938(11) 0.02520(5) Uani 1 1 d . . . . .
N1 N 0.2806(6) -0.3972(6) 0.8410(7) 0.0219(10) Uani 1 1 d . . . . .
C2 C 0.1543(7) -0.4704(10) 0.8192(9) 0.0289(13) Uani 1 1 d . . . . .
H2 H 0.078203 -0.411737 0.763447 0.035 Uiso 1 1 calc R U . . .
C1 C 0.3662(8) -0.5236(7) 0.9206(9) 0.0256(14) Uani 1 1 d . . . . .
H1 H 0.459061 -0.509063 0.948793 0.031 Uiso 1 1 calc R U . . .
N2 N 0.3002(7) -0.6722(8) 0.9536(8) 0.0269(11) Uani 1 1 d . . . . .
C3 C 0.1601(8) -0.6351(10) 0.8897(9) 0.0292(15) Uani 1 1 d . . . . .
H3 H 0.086534 -0.714314 0.897258 0.035 Uiso 1 1 calc R U . . .
N3 N 0.2788(7) -0.9249(8) 1.2261(7) 0.0266(11) Uani 1 1 d . . . . .
C4 C 0.3473(8) -0.8373(9) 1.0295(8) 0.0292(13) Uani 1 1 d . . . . .
H4A H 0.467061 -0.832192 0.996177 0.035 Uiso 1 1 calc R U . . .
H4B H 0.308361 -0.904827 0.986045 0.035 Uiso 1 1 calc R U . . .
N4 N 0.2624(7) -1.0302(8) 1.4953(8) 0.0289(13) Uani 1 1 d . . . . .
C5 C 0.3549(8) -0.9534(10) 1.3428(10) 0.0297(15) Uani 1 1 d . . . . .
H5 H 0.466209 -0.919685 1.314088 0.036 Uiso 1 1 calc R U . . .
C7 C 0.1035(7) -1.0561(10) 1.4803(9) 0.0330(15) Uani 1 1 d . . . . .
H7 H 0.009103 -1.111802 1.572944 0.040 Uiso 1 1 calc R U . . .
C6 C 0.1107(7) -0.9884(9) 1.3133(8) 0.0290(12) Uani 1 1 d . . . . .
H6 H 0.025948 -0.984408 1.266602 0.035 Uiso 1 1 calc R U . . .
N5 N 0.4590(8) -0.1890(8) 0.9628(7) 0.0300(13) Uani 1 1 d . . . . .
C9 C 0.3541(8) -0.2696(10) 1.1288(9) 0.0264(13) Uani 1 1 d . . . . .
H9 H 0.242240 -0.302527 1.159313 0.032 Uiso 1 1 calc R U . . .
C8 C 0.6043(8) -0.1648(10) 0.9737(7) 0.0352(16) Uani 1 1 d . . . . .
H8 H 0.700399 -0.116819 0.881120 0.042 Uiso 1 1 calc R U . . .
N6 N 0.4391(7) -0.2938(8) 1.2412(8) 0.0235(11) Uani 1 1 d . . . . .
N7 N 0.4249(6) -0.5422(6) 1.5055(7) 0.0200(9) Uani 1 1 d . . . . .
C11 C 0.3598(9) -0.3735(8) 1.4173(9) 0.0297(14) Uani 1 1 d . . . . .
H11A H 0.241933 -0.391490 1.438021 0.036 Uiso 1 1 calc R U . . .
H11B H 0.376139 -0.300628 1.465746 0.036 Uiso 1 1 calc R U . . .
C10 C 0.5925(9) -0.2217(12) 1.1446(11) 0.0436(19) Uani 1 1 d . . . . .
H10 H 0.677295 -0.211664 1.185846 0.052 Uiso 1 1 calc R U . . .
C12 C 0.5527(8) -0.5742(8) 1.5658(8) 0.0261(13) Uani 1 1 d . . . . .
H12 H 0.624490 -0.497165 1.564007 0.031 Uiso 1 1 calc R U . . .
C13 C 0.3484(8) -0.6916(9) 1.5406(10) 0.0300(15) Uani 1 1 d . . . . .
H13 H 0.254858 -0.699592 1.510433 0.036 Uiso 1 1 calc R U . . .
N8 N 0.4221(7) -0.8210(9) 1.6213(9) 0.0336(14) Uani 1 1 d . . . . .
C14 C 0.5551(8) -0.7514(8) 1.6333(8) 0.0259(12) Uani 1 1 d . . . . .
H14 H 0.635602 -0.812848 1.679599 0.031 Uiso 1 1 calc R U . . .
O4 O 0.7334(7) -0.6689(9) 0.9893(8) 0.0396(13) Uani 1 1 d . . . . .
O3 O 0.7581(8) -0.8794(9) 1.2326(9) 0.0387(13) Uani 1 1 d . . . . .
C15 C 0.7683(7) -0.7299(10) 1.1317(8) 0.0249(12) Uani 1 1 d . . . . .
C16 C 0.8284(8) -0.5952(10) 1.1671(9) 0.0338(16) Uani 1 1 d . . . . .
C18 C 0.9493(8) -0.5023(11) 1.3338(10) 0.0315(14) Uani 1 1 d . . . . .
C17 C 0.8871(8) -0.6321(9) 1.2978(8) 0.0288(14) Uani 1 1 d . . . . .
O2 O 0.9910(7) -0.5497(9) 1.4672(9) 0.0409(14) Uani 1 1 d . . . . .
O1 O 0.9553(9) -0.3439(9) 1.2275(9) 0.0434(15) Uani 1 1 d . . . . .
O3W O 0.8188(7) -0.3835(8) 0.6676(9) 0.0395(14) Uani 1 1 d . . . . .
O4W O 0.8969(8) -0.8337(9) 1.7844(9) 0.0450(15) Uani 1 1 d . . . . .
O1W O 0.6268(9) -0.1188(11) 0.5673(9) 0.069(2) Uani 1 1 d . . . . .
O2W O 0.0985(8) -0.0832(11) 0.9049(10) 0.0558(13) Uani 1 1 d . . . . .
H16 H 0.826(3) -0.471(3) 1.086(3) 0.002(4) Uiso 1 1 d . . . . .
H2WA H 0.051(4) -0.161(4) 0.979(4) 0.017(6) Uiso 1 1 d . . . . .
H2WB H 0.036(3) -0.022(4) 0.869(3) 0.011(5) Uiso 1 1 d . . . . .
H4WA H 0.927(3) -0.749(3) 1.689(3) 0.009(5) Uiso 1 1 d . . . . .
H4WB H 0.834(4) -0.796(4) 1.852(4) 0.016(6) Uiso 1 1 d . . . . .

loop_
_atom_site_aniso_label
_atom_site_aniso_U_11
_atom_site_aniso_U_22
_atom_site_aniso_U_33
_atom_site_aniso_U_23
_atom_site_aniso_U_13
_atom_site_aniso_U_12
Cd1 0.03519(7) 0.01725(7) 0.02046(7) -0.00460(4) -0.01170(4) 0.00298(4)
N1 0.0283(18) 0.0086(16) 0.0221(19) 0.0004(14) -0.0114(14) 0.0033(13)
C2 0.022(2) 0.038(3) 0.026(2) -0.012(2) -0.0100(18) -0.0036(18)
C1 0.036(3) 0.012(3) 0.027(3) -0.004(2) -0.015(2) 0.000(2)
N2 0.0285(18) 0.030(3) 0.021(2) -0.0082(18) -0.0127(16) 0.0075(16)
C3 0.025(2) 0.040(4) 0.027(3) -0.017(3) -0.010(2) -0.004(2)
N3 0.032(2) 0.019(2) 0.0160(19) -0.0006(16) -0.0022(16) -0.0015(17)
C4 0.034(2) 0.032(3) 0.0151(19) -0.0081(17) -0.0039(16) 0.0075(18)
N4 0.031(2) 0.021(2) 0.033(3) -0.009(2) -0.012(2) -0.0025(19)
C5 0.030(2) 0.024(2) 0.035(3) -0.007(2) -0.021(2) -0.0010(18)
C7 0.0188(19) 0.032(3) 0.041(3) -0.011(2) -0.0102(19) -0.0004(18)
C6 0.0180(16) 0.033(3) 0.022(2) -0.0016(18) -0.0055(15) -0.0032(15)
N5 0.039(2) 0.029(3) 0.015(2) -0.0016(19) -0.0136(18) 0.003(2)
C9 0.032(2) 0.021(2) 0.0156(19) -0.0013(16) -0.0033(16) -0.0028(17)
C8 0.038(3) 0.036(3) 0.015(2) 0.002(2) -0.0072(18) 0.002(2)
N6 0.030(2) 0.019(2) 0.026(2) -0.0091(17) -0.0187(17) 0.0079(16)
N7 0.0290(18) 0.0097(17) 0.0189(19) -0.0052(14) -0.0054(14) -0.0016(13)
C11 0.050(3) 0.0117(19) 0.026(2) -0.0058(16) -0.0166(19) 0.0131(17)
C10 0.040(3) 0.047(4) 0.044(4) -0.013(3) -0.029(3) 0.008(2)
C12 0.032(3) 0.016(2) 0.022(3) -0.0024(19) -0.007(2) -0.0004(19)
C13 0.028(3) 0.035(4) 0.032(3) -0.016(3) -0.015(2) 0.005(2)
N8 0.034(2) 0.036(3) 0.033(2) -0.017(2) -0.0116(18) -0.0002(18)
C14 0.032(2) 0.019(2) 0.022(2) -0.0042(17) -0.0123(18) 0.0097(18)
O4 0.052(3) 0.038(3) 0.028(2) -0.012(2) -0.017(2) 0.000(2)
O3 0.044(3) 0.029(2) 0.037(3) -0.009(2) -0.015(2) 0.003(2)
C15 0.0202(19) 0.035(3) 0.021(2) -0.013(2) -0.0078(16) 0.0039(16)
C16 0.028(2) 0.028(3) 0.027(3) -0.001(2) -0.0033(19) 0.0040(19)
C18 0.025(2) 0.025(2) 0.030(3) -0.0044(18) -0.0038(18) 0.0009(16)
C17 0.035(3) 0.034(3) 0.024(3) -0.017(2) -0.011(2) 0.003(2)
O2 0.043(2) 0.043(3) 0.039(3) -0.013(2) -0.025(2) 0.006(2)
O1 0.048(3) 0.035(3) 0.035(3) -0.002(2) -0.017(2) -0.007(2)
O3W 0.044(3) 0.028(3) 0.045(3) -0.010(2) -0.025(2) 0.012(2)
O4W 0.044(3) 0.036(3) 0.043(3) -0.012(3) -0.008(2) 0.003(2)
O1W 0.059(3) 0.059(3) 0.034(2) 0.009(2) 0.007(2) 0.035(3)
O2W 0.0361(18) 0.049(2) 0.041(2) 0.0040(19) 0.0002(17) 0.0159(16)

loop_
_atom_type_symbol
_atom_type_description
_atom_type_scat_dispersion_real
_atom_type_scat_dispersion_imag
_atom_type_scat_source
C C 0.0033 0.0016 'International Tables Vol C Tables 4.2.6.8 and 6.1.1.4'
H H 0.0000 0.0000 'International Tables Vol C Tables 4.2.6.8 and 6.1.1.4'
N N 0.0061 0.0033 'International Tables Vol C Tables 4.2.6.8 and 6.1.1.4'
O O 0.0106 0.0060 'International Tables Vol C Tables 4.2.6.8 and 6.1.1.4'
Cd Cd -0.8075 1.2024 'International Tables Vol C Tables 4.2.6.8 and 6.1.1.4'

loop_
_geom_angle_atom_site_label_1
_geom_angle_atom_site_label_2
_geom_angle_atom_site_label_3
_geom_angle
_geom_angle_site_symmetry_1
_geom_angle_site_symmetry_3
_geom_angle_publ_flag
N8 Cd1 N4 85.3(2) 1_564 1_564 ?
N8 Cd1 N1 177.7(3) 1_564 . ?
N4 Cd1 N1 93.84(19) 1_564 . ?
N8 Cd1 N5 94.9(2) 1_564 . ?
N4 Cd1 N5 178.7(3) 1_564 . ?
N1 Cd1 N5 86.0(2) . . ?
N8 Cd1 O1W 87.9(3) 1_564 . ?
N4 Cd1 O1W 91.3(3) 1_564 . ?
N1 Cd1 O1W 94.2(3) . . ?
N5 Cd1 O1W 87.4(3) . . ?
N8 Cd1 O2W 88.3(3) 1_564 . ?
N4 Cd1 O2W 93.2(3) 1_564 . ?
N1 Cd1 O2W 89.6(3) . . ?
N5 Cd1 O2W 88.1(3) . . ?
O1W Cd1 O2W 173.9(4) . . ?
C1 N1 C2 107.0(5) . . ?
C1 N1 Cd1 124.9(4) . . ?
C2 N1 Cd1 127.5(4) . . ?
C3 C2 N1 108.7(6) . . ?
N2 C1 N1 110.6(6) . . ?
C1 N2 C4 131.6(6) . . ?
C1 N2 C3 105.8(6) . . ?
C4 N2 C3 122.6(6) . . ?
C2 C3 N2 107.8(6) . . ?
C5 N3 C6 108.5(6) . . ?
C5 N3 C4 129.6(6) . . ?
C6 N3 C4 121.9(6) . . ?
N2 C4 N3 112.7(6) . . ?
C5 N4 C7 104.7(6) . . ?
C5 N4 Cd1 122.5(4) . 1_546 ?
C7 N4 Cd1 132.7(5) . 1_546 ?
N4 C5 N3 113.6(6) . . ?
C6 C7 N4 110.4(5) . . ?
C7 C6 N3 102.8(5) . . ?
C8 N5 C9 106.8(5) . . ?
C8 N5 Cd1 132.8(5) . . ?
C9 N5 Cd1 120.3(5) . . ?
N6 C9 N5 109.5(6) . . ?
N5 C8 C10 109.0(6) . . ?
C10 N6 C9 106.0(6) . . ?
C10 N6 C11 133.6(6) . . ?
C9 N6 C11 120.3(6) . . ?
C12 N7 C13 109.3(6) . . ?
C12 N7 C11 128.7(6) . . ?
C13 N7 C11 121.9(5) . . ?
N6 C11 N7 111.3(5) . . ?
N6 C10 C8 108.6(6) . . ?
N7 C12 C14 103.9(6) . . ?
N8 C13 N7 111.6(6) . . ?
C13 N8 C14 104.7(6) . . ?
C13 N8 Cd1 130.7(5) . 1_546 ?
C14 N8 Cd1 124.6(5) . 1_546 ?
N8 C14 C12 110.4(6) . . ?
O3 C15 O4 125.7(8) . . ?
O3 C15 C16 120.5(6) . . ?
O4 C15 C16 113.8(7) . . ?
C17 C16 C15 123.2(4) . . ?
O2 C18 O1 121.8(9) . . ?
O2 C18 C17 119.5(8) . . ?
O1 C18 C17 118.7(7) . . ?
C16 C17 C18 124.2(5) . . ?

loop_
_geom_bond_atom_site_label_1
_geom_bond_atom_site_label_2
_geom_bond_distance
_geom_bond_site_symmetry_2
_geom_bond_publ_flag
Cd1 N8 2.303(7) 1_564 ?
Cd1 N4 2.303(6) 1_564 ?
Cd1 N1 2.326(5) . ?
Cd1 N5 2.331(6) . ?
Cd1 O1W 2.358(7) . ?
Cd1 O2W 2.380(7) . ?
N1 C1 1.341(7) . ?
N1 C2 1.388(8) . ?
C2 C3 1.304(10) . ?
C1 N2 1.325(9) . ?
N2 C4 1.399(9) . ?
N2 C3 1.434(8) . ?
N3 C5 1.326(9) . ?
N3 C6 1.413(7) . ?
N3 C4 1.526(8) . ?
N4 C5 1.253(10) . ?
N4 C7 1.436(8) . ?
C7 C6 1.344(10) . ?
N5 C8 1.304(9) . ?
N5 C9 1.374(9) . ?
C9 N6 1.356(9) . ?
C8 C10 1.378(10) . ?
N6 C10 1.335(9) . ?
N6 C11 1.385(9) . ?
N7 C12 1.319(8) . ?
N7 C13 1.363(9) . ?
N7 C11 1.506(7) . ?
C12 C14 1.403(8) . ?
C13 N8 1.295(9) . ?
N8 C14 1.369(9) . ?
O4 C15 1.281(9) . ?
O3 C15 1.210(10) . ?
C15 C16 1.518(11) . ?
C16 C17 1.325(4) . ?
C18 O2 1.249(11) . ?
C18 O1 1.285(10) . ?
C18 C17 1.491(11) . ?

loop_
_geom_torsion_atom_site_label_1
_geom_torsion_atom_site_label_2
_geom_torsion_atom_site_label_3
_geom_torsion_atom_site_label_4
_geom_torsion
_geom_torsion_site_symmetry_1
_geom_torsion_site_symmetry_2
_geom_torsion_site_symmetry_3
_geom_torsion_site_symmetry_4
_geom_torsion_publ_flag
C1 N1 C2 C3 2.6(8) . . . . ?
Cd1 N1 C2 C3 174.7(5) . . . . ?
C2 N1 C1 N2 -1.3(8) . . . . ?
Cd1 N1 C1 N2 -173.6(5) . . . . ?
N1 C1 N2 C4 178.2(7) . . . . ?
N1 C1 N2 C3 -0.4(8) . . . . ?
N1 C2 C3 N2 -2.8(9) . . . . ?
C1 N2 C3 C2 2.0(9) . . . . ?
C4 N2 C3 C2 -176.7(6) . . . . ?
C1 N2 C4 N3 85.9(9) . . . . ?
C3 N2 C4 N3 -95.7(8) . . . . ?
C5 N3 C4 N2 -104.1(9) . . . . ?
C6 N3 C4 N2 74.7(9) . . . . ?
C7 N4 C5 N3 -0.4(10) . . . . ?
Cd1 N4 C5 N3 177.7(5) 1_546 . . . ?
C6 N3 C5 N4 1.5(10) . . . . ?
C4 N3 C5 N4 -179.6(7) . . . . ?
C5 N4 C7 C6 -0.9(9) . . . . ?
Cd1 N4 C7 C6 -178.7(5) 1_546 . . . ?
N4 C7 C6 N3 1.7(9) . . . . ?
C5 N3 C6 C7 -1.9(9) . . . . ?
C4 N3 C6 C7 179.1(7) . . . . ?
C8 N5 C9 N6 0.1(9) . . . . ?
Cd1 N5 C9 N6 -176.2(5) . . . . ?
C9 N5 C8 C10 -2.8(10) . . . . ?
Cd1 N5 C8 C10 172.8(6) . . . . ?
N5 C9 N6 C10 2.7(10) . . . . ?
N5 C9 N6 C11 -179.8(6) . . . . ?
C10 N6 C11 N7 -69.4(10) . . . . ?
C9 N6 C11 N7 114.0(7) . . . . ?
C12 N7 C11 N6 87.0(9) . . . . ?
C13 N7 C11 N6 -95.8(8) . . . . ?
C9 N6 C10 C8 -4.4(10) . . . . ?
C11 N6 C10 C8 178.6(8) . . . . ?
N5 C8 C10 N6 4.6(11) . . . . ?
C13 N7 C12 C14 2.6(8) . . . . ?
C11 N7 C12 C14 -179.9(6) . . . . ?
C12 N7 C13 N8 -0.4(9) . . . . ?
C11 N7 C13 N8 -178.1(6) . . . . ?
N7 C13 N8 C14 -2.1(8) . . . . ?
N7 C13 N8 Cd1 177.3(5) . . . 1_546 ?
C13 N8 C14 C12 3.8(8) . . . . ?
Cd1 N8 C14 C12 -175.7(5) 1_546 . . . ?
N7 C12 C14 N8 -4.0(8) . . . . ?
O3 C15 C16 C17 6.7(8) . . . . ?
O4 C15 C16 C17 -172.7(4) . . . . ?
C15 C16 C17 C18 179.0(9) . . . . ?
O2 C18 C17 C16 174.8(5) . . . . ?
O1 C18 C17 C16 -3.9(8) . . . . ?
